data_7220543
loop_
_publ_author_name
'Haribabu, Jebiti'
'Jeyalakshmi, Kumaramangalam'
'Arun, Yuvaraj'
'Bhuvanesh, Nattamai S. P.'
'Perumal, Paramasivan Thirumalai'
'Karvembu, Ramasamy'

_publ_section_title
;
 Synthesis, DNA/protein binding, molecular docking, DNA cleavage and in
 vitro anticancer activity of nickel(ii) bis(thiosemicarbazone) complexes
;
_journal_issue 57
_journal_name_full 'RSC Adv.'
_journal_page_first 46031
_journal_paper_doi 10.1039/C5RA04498G
_journal_volume 5
_journal_year 2015
_chemical_formula_moiety 'C10 H10 N4 O S, H2 O'
_chemical_formula_sum 'C10 H12 N4 O2 S'
_chemical_formula_weight 252.30
_chemical_name_systematic
;
 ?
;
_space_group_crystal_system monoclinic
_space_group_IT_number 14
_space_group_name_Hall '-P 2ybc'
_space_group_name_H-M_alt 'P 1 21/c 1'
_symmetry_space_group_name_Hall '-P 2ybc'
_symmetry_space_group_name_H-M 'P 1 21/c 1'
_atom_sites_solution_hydrogens mixed
_audit_creation_date 2013-12-03
_audit_creation_method
;
Olex2 1.2-beta
(compiled 2013.09.17 svn.r2790 for OlexSys, GUI svn.r4601)
;
_audit_update_record
;
2015-03-07 deposited with the CCDC.
2015-05-12 downloaded from the CCDC.
;
_cell_angle_alpha 90
_cell_angle_beta 93.870(3)
_cell_angle_gamma 90
_cell_formula_units_Z 4
_cell_length_a 8.830(2)
_cell_length_b 12.980(3)
_cell_length_c 10.115(3)
_cell_measurement_reflns_used 6880
_cell_measurement_temperature 110(2)
_cell_measurement_theta_max 27.488
_cell_measurement_theta_min 2.312
_cell_volume 1156.7(5)
_computing_data_reduction 'SAINT v8.27A (Bruker, 2012)'
_computing_molecular_graphics
;
O. V. Dolomanov, L. J. Bourhis, R. J. Gildea, J. A. K. Howard and H. Puschmann,
OLEX2: a complete structure solution, refinement and analysis program.
J. Appl. Cryst. (2009). 42, 339-341.
;
_computing_publication_material
;
O. V. Dolomanov, L. J. Bourhis, R. J. Gildea, J. A. K. Howard and H. Puschmann,
OLEX2: a complete structure solution, refinement and analysis program.
J. Appl. Cryst. (2009). 42, 339-341.
;
_computing_structure_refinement
;
SHELX, G.M. Sheldrick, Acta Cryst.
(2008). A64, 112-122
;
_diffrn_ambient_temperature 110(2)
_diffrn_measured_fraction_theta_full 1.000
_diffrn_measured_fraction_theta_max 0.998
_diffrn_measurement_device_type 'Bruker APEX-II CCD'
_diffrn_measurement_method '\f and \w scans'
_diffrn_radiation_monochromator graphite
_diffrn_radiation_type MoK\a
_diffrn_radiation_wavelength 0.71073
_diffrn_reflns_av_R_equivalents 0.0240
_diffrn_reflns_av_unetI/netI 0.0177
_diffrn_reflns_laue_measured_fraction_full 1.000
_diffrn_reflns_laue_measured_fraction_max 0.998
_diffrn_reflns_limit_h_max 11
_diffrn_reflns_limit_h_min -11
_diffrn_reflns_limit_k_max 16
_diffrn_reflns_limit_k_min -16
_diffrn_reflns_limit_l_max 13
_diffrn_reflns_limit_l_min -13
_diffrn_reflns_number 13112
_diffrn_reflns_point_group_measured_fraction_full 1.000
_diffrn_reflns_point_group_measured_fraction_max 0.998
_diffrn_reflns_theta_full 25.242
_diffrn_reflns_theta_max 27.522
_diffrn_reflns_theta_min 2.312
_diffrn_standards_number 0
_exptl_absorpt_coefficient_mu 0.276
_exptl_absorpt_correction_T_max 0.7456
_exptl_absorpt_correction_T_min 0.6995
_exptl_absorpt_correction_type multi-scan
_exptl_absorpt_process_details
;
SADABS-2012/1 (Bruker,2012) was used for absorption correction.
wR2(int) was 0.0564 before and 0.0378 after correction.
The Ratio of minimum to maximum transmission is 0.9382.
The \l/2 correction factor is 0.0015.
;
_exptl_crystal_colour yellow
_exptl_crystal_density_diffrn 1.449
_exptl_crystal_description block
_exptl_crystal_F_000 528
_exptl_crystal_size_max 0.38
_exptl_crystal_size_mid 0.32
_exptl_crystal_size_min 0.25
_refine_diff_density_max 0.322
_refine_diff_density_min -0.322
_refine_diff_density_rms 0.066
_refine_ls_extinction_method none
_refine_ls_goodness_of_fit_ref 1.046
_refine_ls_hydrogen_treatment constr
_refine_ls_matrix_type full
_refine_ls_number_parameters 155
_refine_ls_number_reflns 2656
_refine_ls_number_restraints 0
_refine_ls_restrained_S_all 1.046
_refine_ls_R_factor_all 0.0342
_refine_ls_R_factor_gt 0.0314
_refine_ls_shift/su_max 0.001
_refine_ls_shift/su_mean 0.000
_refine_ls_structure_factor_coef Fsqd
_refine_ls_weighting_details 'w=1/[\s^2^(Fo^2^)+(0.0349P)^2^+0.7452P] where P=(Fo^2^+2Fc^2^)/3'
_refine_ls_weighting_scheme calc
_refine_ls_wR_factor_gt 0.0789
_refine_ls_wR_factor_ref 0.0808
_reflns_Friedel_coverage 0.000
_reflns_number_gt 2449
_reflns_number_total 2656
_reflns_threshold_expression 'I > 2\s(I)'
_cod_data_source_file c5ra04498g2.cif
_cod_data_source_block il
_cod_database_code 7220543
_shelxl_version_number 2013-4
_shelx_space_group_comment
;
The symmetry employed for this shelxl refinement is uniquely defined
by the following loop, which should always be used as a source of
symmetry information in preference to the above space-group names.
They are only intended as comments.
;
_shelx_estimated_absorpt_t_max 0.934
_shelx_estimated_absorpt_t_min 0.902
_olex2_refinement_description
;
1. Fixed Uiso
 At 1.2 times of:
  All C(H) groups, All N(H) groups
 At 1.5 times of:
  All C(H,H,H) groups, All O(H,H) groups
2.a Riding coordinates:
 O1W(H1WA,H1WB)
2.b Aromatic/amide H refined with riding coordinates:
 N1(H1), N3(H3), N4(H4), C1(H1A), C2(H2), C3(H3A), C4(H4A)
2.c Idealised Me refined as rotating group:
 C10(H10A,H10B,H10C)
;

loop_
_space_group_symop_operation_xyz
'x, y, z'
'-x, y+1/2, -z+1/2'
'-x, -y, -z'
'x, -y-1/2, z-1/2'

loop_
_atom_site_label
_atom_site_type_symbol
_atom_site_fract_x
_atom_site_fract_y
_atom_site_fract_z
_atom_site_U_iso_or_equiv
_atom_site_adp_type
_atom_site_occupancy
_atom_site_site_symmetry_order
_atom_site_calc_flag
_atom_site_refinement_flags_posn
_atom_site_refinement_flags_adp
S1 S 0.00285(4) 0.62176(2) 0.26732(3) 0.01794(10) Uani 1 1 d . .
O1 O 0.30059(11) 0.88929(7) 0.16153(9) 0.0203(2) Uani 1 1 d . .
N1 N 0.40945(12) 1.03554(9) 0.25810(11) 0.0175(2) Uani 1 1 d . .
H1 H 0.4677 1.0539 0.1949 0.021 Uiso 1 1 calc R U
N2 N 0.14710(12) 0.88221(8) 0.41948(11) 0.0150(2) Uani 1 1 d . .
N3 N 0.11616(12) 0.80239(8) 0.33544(11) 0.0165(2) Uani 1 1 d . .
H3 H 0.1498 0.8033 0.2555 0.020 Uiso 1 1 calc R U
N4 N -0.01796(12) 0.72505(8) 0.49403(11) 0.0164(2) Uani 1 1 d . .
H4 H 0.0058 0.7791 0.5436 0.020 Uiso 1 1 calc R U
C1 C 0.48199(15) 1.17396(10) 0.42343(14) 0.0202(3) Uani 1 1 d . .
H1A H 0.5534 1.2063 0.3708 0.024 Uiso 1 1 calc R U
C2 C 0.45454(16) 1.21071(11) 0.54939(14) 0.0228(3) Uani 1 1 d . .
H2 H 0.5090 1.2691 0.5834 0.027 Uiso 1 1 calc R U
C3 C 0.34940(16) 1.16387(11) 0.62624(14) 0.0227(3) Uani 1 1 d . .
H3A H 0.3329 1.1909 0.7113 0.027 Uiso 1 1 calc R U
C4 C 0.26802(15) 1.07775(10) 0.57993(13) 0.0185(3) Uani 1 1 d . .
H4A H 0.1962 1.0456 0.6323 0.022 Uiso 1 1 calc R U
C5 C 0.29475(14) 1.04034(10) 0.45541(12) 0.0149(2) Uani 1 1 d . .
C6 C 0.40083(14) 1.08859(10) 0.37894(13) 0.0160(3) Uani 1 1 d . .
C7 C 0.23821(14) 0.95158(10) 0.38002(12) 0.0143(2) Uani 1 1 d . .
C8 C 0.31689(14) 0.95307(10) 0.25224(13) 0.0159(3) Uani 1 1 d . .
C9 C 0.03268(14) 0.72044(10) 0.37491(12) 0.0145(2) Uani 1 1 d . .
C10 C -0.11136(17) 0.64497(11) 0.54778(14) 0.0224(3) Uani 1 1 d . .
H10A H -0.1966 0.6291 0.4839 0.034 Uiso 1 1 calc R U
H10B H -0.1504 0.6690 0.6308 0.034 Uiso 1 1 calc R U
H10C H -0.0501 0.5828 0.5648 0.034 Uiso 1 1 calc R U
O1W O 0.34702(11) 0.55862(8) 0.39906(10) 0.0252(2) Uani 1 1 d . .
H1WA H 0.2551 0.5667 0.3704 0.038 Uiso 1 1 d R U
H1WB H 0.3528 0.5587 0.4833 0.038 Uiso 1 1 d R U

loop_
_atom_site_aniso_label
_atom_site_aniso_U_11
_atom_site_aniso_U_22
_atom_site_aniso_U_33
_atom_site_aniso_U_23
_atom_site_aniso_U_13
_atom_site_aniso_U_12
S1 0.02260(18) 0.01520(17) 0.01597(17) -0.00227(11) 0.00094(12) -0.00369(12)
O1 0.0233(5) 0.0215(5) 0.0167(5) -0.0018(4) 0.0051(4) -0.0033(4)
N1 0.0171(5) 0.0180(5) 0.0179(5) 0.0025(4) 0.0043(4) -0.0023(4)
N2 0.0157(5) 0.0139(5) 0.0154(5) 0.0002(4) 0.0000(4) -0.0004(4)
N3 0.0206(5) 0.0157(5) 0.0135(5) -0.0014(4) 0.0040(4) -0.0043(4)
N4 0.0207(5) 0.0136(5) 0.0151(5) -0.0002(4) 0.0033(4) -0.0030(4)
C1 0.0172(6) 0.0163(6) 0.0270(7) 0.0044(5) -0.0002(5) -0.0023(5)
C2 0.0234(7) 0.0156(6) 0.0287(7) -0.0013(5) -0.0038(5) -0.0030(5)
C3 0.0263(7) 0.0202(7) 0.0212(7) -0.0036(5) -0.0008(5) 0.0002(6)
C4 0.0196(6) 0.0175(6) 0.0186(6) 0.0012(5) 0.0015(5) -0.0003(5)
C5 0.0144(6) 0.0131(6) 0.0170(6) 0.0028(5) -0.0013(5) 0.0014(5)
C6 0.0143(6) 0.0155(6) 0.0181(6) 0.0030(5) -0.0003(5) 0.0014(5)
C7 0.0137(6) 0.0148(6) 0.0143(6) 0.0018(4) 0.0006(4) 0.0008(4)
C8 0.0147(6) 0.0168(6) 0.0164(6) 0.0031(5) 0.0016(5) 0.0007(5)
C9 0.0139(6) 0.0140(6) 0.0155(6) 0.0016(5) -0.0008(4) 0.0001(5)
C10 0.0269(7) 0.0204(7) 0.0205(7) 0.0033(5) 0.0067(5) -0.0061(6)
O1W 0.0194(5) 0.0371(6) 0.0196(5) -0.0043(4) 0.0050(4) 0.0007(4)

loop_
_atom_type_symbol
_atom_type_description
_atom_type_scat_dispersion_real
_atom_type_scat_dispersion_imag
_atom_type_scat_source
C C 0.0033 0.0016 'International Tables Vol C Tables 4.2.6.8 and 6.1.1.4'
H H 0.0000 0.0000 'International Tables Vol C Tables 4.2.6.8 and 6.1.1.4'
N N 0.0061 0.0033 'International Tables Vol C Tables 4.2.6.8 and 6.1.1.4'
O O 0.0106 0.0060 'International Tables Vol C Tables 4.2.6.8 and 6.1.1.4'
S S 0.1246 0.1234 'International Tables Vol C Tables 4.2.6.8 and 6.1.1.4'

loop_
_geom_angle_atom_site_label_1
_geom_angle_atom_site_label_2
_geom_angle_atom_site_label_3
_geom_angle
C6 N1 H1 124.5
C8 N1 H1 124.5
C8 N1 C6 111.02(11)
C7 N2 N3 116.31(11)
N2 N3 H3 120.0
N2 N3 C9 120.03(10)
C9 N3 H3 120.0
C9 N4 H4 118.4
C9 N4 C10 123.12(11)
C10 N4 H4 118.4
C2 C1 H1A 121.5
C6 C1 H1A 121.5
C6 C1 C2 117.00(13)
C1 C2 H2 119.2
C3 C2 C1 121.60(13)
C3 C2 H2 119.2
C2 C3 H3A 119.6
C2 C3 C4 120.78(13)
C4 C3 H3A 119.6
C3 C4 H4A 120.9
C5 C4 C3 118.14(12)
C5 C4 H4A 120.9
C4 C5 C6 120.42(12)
C4 C5 C7 133.03(12)
C6 C5 C7 106.48(11)
C1 C6 N1 128.21(12)
C1 C6 C5 122.06(13)
C5 C6 N1 109.71(11)
N2 C7 C5 126.28(12)
N2 C7 C8 127.42(12)
C5 C7 C8 106.14(11)
O1 C8 N1 127.23(12)
O1 C8 C7 126.14(12)
N1 C8 C7 106.62(11)
N3 C9 S1 117.69(9)
N4 C9 S1 125.23(10)
N4 C9 N3 117.08(11)
N4 C10 H10A 109.5
N4 C10 H10B 109.5
N4 C10 H10C 109.5
H10A C10 H10B 109.5
H10A C10 H10C 109.5
H10B C10 H10C 109.5
H1WA O1W H1WB 109.5

loop_
_geom_bond_atom_site_label_1
_geom_bond_atom_site_label_2
_geom_bond_distance
S1 C9 1.6900(13)
O1 C8 1.2370(16)
N1 H1 0.8800
N1 C6 1.4094(17)
N1 C8 1.3457(17)
N2 N3 1.3562(15)
N2 C7 1.2886(17)
N3 H3 0.8800
N3 C9 1.3689(16)
N4 H4 0.8800
N4 C9 1.3146(17)
N4 C10 1.4549(17)
C1 H1A 0.9500
C1 C2 1.397(2)
C1 C6 1.3785(19)
C2 H2 0.9500
C2 C3 1.390(2)
C3 H3A 0.9500
C3 C4 1.3928(19)
C4 H4A 0.9500
C4 C5 1.3849(18)
C5 C6 1.4021(18)
C5 C7 1.4515(18)
C7 C8 1.5082(17)
C10 H10A 0.9800
C10 H10B 0.9800
C10 H10C 0.9800
O1W H1WA 0.8499
O1W H1WB 0.8500

loop_
_geom_hbond_atom_site_label_D
_geom_hbond_atom_site_label_H
_geom_hbond_atom_site_label_A
_geom_hbond_distance_DH
_geom_hbond_distance_HA
_geom_hbond_distance_DA
_geom_hbond_angle_DHA
_geom_hbond_site_symmetry_A
N1 H1 O1W 0.88 1.95 2.7754(15) 156.1 2_655
N3 H3 O1 0.88 2.02 2.7213(15) 135.4 .
N4 H4 S1 0.88 2.60 3.4001(13) 150.9 4_576
O1W H1WA S1 0.85 2.50 3.3371(13) 169.0 .
O1W H1WB O1 0.85 2.01 2.7965(15) 154.0 4_576

loop_
_geom_torsion_atom_site_label_1
_geom_torsion_atom_site_label_2
_geom_torsion_atom_site_label_3
_geom_torsion_atom_site_label_4
_geom_torsion
N2 N3 C9 S1 -178.09(9)
N2 N3 C9 N4 1.92(17)
N2 C7 C8 O1 3.5(2)
N2 C7 C8 N1 -175.26(12)
N3 N2 C7 C5 -176.16(11)
N3 N2 C7 C8 -1.35(19)
C1 C2 C3 C4 0.3(2)
C2 C1 C6 N1 -178.53(12)
C2 C1 C6 C5 0.2(2)
C2 C3 C4 C5 -0.1(2)
C3 C4 C5 C6 -0.12(19)
C3 C4 C5 C7 176.41(13)
C4 C5 C6 N1 179.00(11)
C4 C5 C6 C1 0.02(19)
C4 C5 C7 N2 -2.4(2)
C4 C5 C7 C8 -178.11(13)
C5 C7 C8 O1 179.16(12)
C5 C7 C8 N1 0.39(13)
C6 N1 C8 O1 -178.13(13)
C6 N1 C8 C7 0.63(14)
C6 C1 C2 C3 -0.4(2)
C6 C5 C7 N2 174.47(12)
C6 C5 C7 C8 -1.23(13)
C7 N2 N3 C9 173.56(11)
C7 C5 C6 N1 1.65(14)
C7 C5 C6 C1 -177.33(12)
C8 N1 C6 C1 177.42(13)
C8 N1 C6 C5 -1.47(14)
C10 N4 C9 S1 -1.65(18)
C10 N4 C9 N3 178.35(12)
